data_4067762
loop_
_publ_author_name
'Snead, David R.'
'Inagaki, Sebastien'
'Abboud, Khalil A.'
'Hong, Sukwon'

_publ_section_title
;
 Bis(2-alkylpyrrolidin-1-yl)methylidenes as Chiral Acyclic Diaminocarbene
 Ligands
;
_journal_issue 7
_journal_name_full Organometallics
_journal_page_first 1729
_journal_paper_doi 10.1021/om901112n
_journal_volume 29
_journal_year 2010
_chemical_formula_sum 'C23 H40 Cl N2 Rh'
_chemical_formula_weight 482.93
_chemical_name_systematic
; 
 ? 
;
_space_group_IT_number 19
_symmetry_cell_setting orthorhombic
_symmetry_space_group_name_Hall 'P 2ac 2ab'
_symmetry_space_group_name_H-M 'P 21 21 21'
_atom_sites_solution_hydrogens geom
_atom_sites_solution_primary direct
_atom_sites_solution_secondary difmap
_audit_creation_method SHELXL-97
_cell_angle_alpha 90.00
_cell_angle_beta 90.00
_cell_angle_gamma 90.00
_cell_formula_units_Z 4
_cell_length_a 9.5397(12)
_cell_length_b 12.2604(16)
_cell_length_c 19.335(2)
_cell_measurement_reflns_used 252
_cell_measurement_temperature 100(2)
_cell_measurement_theta_max 28.0
_cell_measurement_theta_min 2.0
_cell_volume 2261.4(5)
_computing_cell_refinement 'Bruker APEX2'
_computing_data_collection 'Bruker APEX2 (Bruker, 2008)'
_computing_data_reduction 'Bruker SAINT (Bruker, 2008)'
_computing_molecular_graphics 'Bruker SHELXTL'
_computing_structure_refinement 'Bruker SHELXTL'
_computing_structure_solution 'Bruker SHELXTL (Bruker, 2008)'
_diffrn_ambient_temperature 100(2)
_diffrn_measured_fraction_theta_full 1.000
_diffrn_measured_fraction_theta_max 1.000
_diffrn_measurement_device_type 'Bruker APEX-II CCD'
_diffrn_measurement_method '\w scans'
_diffrn_radiation_monochromator graphite
_diffrn_radiation_source 'fine-focus sealed tube'
_diffrn_radiation_type MoK\a
_diffrn_radiation_wavelength 0.71073
_diffrn_reflns_av_R_equivalents 0.0281
_diffrn_reflns_av_sigmaI/netI 0.0217
_diffrn_reflns_limit_h_max 12
_diffrn_reflns_limit_h_min -12
_diffrn_reflns_limit_k_max 15
_diffrn_reflns_limit_k_min -15
_diffrn_reflns_limit_l_max 25
_diffrn_reflns_limit_l_min -25
_diffrn_reflns_number 27515
_diffrn_reflns_theta_full 27.50
_diffrn_reflns_theta_max 27.50
_diffrn_reflns_theta_min 1.97
_exptl_absorpt_coefficient_mu 0.884
_exptl_absorpt_correction_T_max 0.8998
_exptl_absorpt_correction_T_min 0.8479
_exptl_absorpt_correction_type numerical
_exptl_absorpt_process_details 'based on measured indexed crystal faces, Bruker SHELXTL  v6.12 (Bruker 2007)'
_exptl_crystal_colour gold
_exptl_crystal_density_diffrn 1.418
_exptl_crystal_density_meas ?
_exptl_crystal_density_method 'not measured'
_exptl_crystal_description Cubes
_exptl_crystal_F_000 1016
_exptl_crystal_size_max 0.19
_exptl_crystal_size_mid 0.17
_exptl_crystal_size_min 0.12
_refine_diff_density_max 0.386
_refine_diff_density_min -0.331
_refine_diff_density_rms 0.051
_refine_ls_abs_structure_details 'Flack H D (1983), Acta Cryst. A39, 876-881'
_refine_ls_abs_structure_Flack -0.024(17)
_refine_ls_extinction_method none
_refine_ls_goodness_of_fit_ref 1.079
_refine_ls_hydrogen_treatment mixed
_refine_ls_matrix_type full
_refine_ls_number_parameters 266
_refine_ls_number_reflns 5192
_refine_ls_number_restraints 0
_refine_ls_restrained_S_all 1.079
_refine_ls_R_factor_all 0.0182
_refine_ls_R_factor_gt 0.0174
_refine_ls_shift/su_max 0.001
_refine_ls_shift/su_mean 0.000
_refine_ls_structure_factor_coef Fsqd
_refine_ls_weighting_details 'calc w=1/[\s^2^(Fo^2^)+(0.0202P)^2^+0.7408P] where P=(Fo^2^+2Fc^2^)/3'
_refine_ls_weighting_scheme calc
_refine_ls_wR_factor_gt 0.0432
_refine_ls_wR_factor_ref 0.0435
_reflns_number_gt 5092
_reflns_number_total 5192
_reflns_threshold_expression I>2\s(I)
_cod_data_source_file om901112n_si_002.cif
_cod_data_source_block 8e
_cod_depositor_comments
;
The following automatic conversions were performed:

'_symmetry_cell_setting' value 'Orthorhombic' changed to
'orthorhombic' according to
/home/saulius/struct/CIF-dictionaries/cif_core.dic dictionary named
'cif_core.dic' version 2.4.1 from 2010-06-29.

Automatic conversion script
Id: cif_fix_values 1715 2011-07-08 13:25:40Z adriana 

The following automatic conversions were performed:

'_exptl_crystal_density_meas' value 'not measured' was changed to '?'
- the value is perceived as not measured.

Automatic conversion script
Id: cif_fix_values 3008 2015-01-20 13:52:24Z robertas 
;
_cod_original_sg_symbol_H-M P2(1)2(1)2(1)
_cod_database_code 4067762

loop_
_symmetry_equiv_pos_as_xyz
'x, y, z'
'-x+1/2, -y, z+1/2'
'-x, y+1/2, -z+1/2'
'x+1/2, -y+1/2, -z'

loop_
_atom_site_label
_atom_site_type_symbol
_atom_site_fract_x
_atom_site_fract_y
_atom_site_fract_z
_atom_site_U_iso_or_equiv
_atom_site_adp_type
_atom_site_occupancy
_atom_site_symmetry_multiplicity
_atom_site_calc_flag
_atom_site_refinement_flags
Rh1 Rh 0.738236(12) 0.409495(10) 0.174374(6) 0.00974(4) Uani 1 1 d .
Cl1 Cl 0.70157(4) 0.22297(4) 0.14461(2) 0.01507(9) Uani 1 1 d .
N1 N 1.00432(16) 0.36315(12) 0.25269(8) 0.0115(3) Uani 1 1 d .
N2 N 1.03277(15) 0.35440(12) 0.13498(7) 0.0114(3) Uani 1 1 d .
C1 C 0.94695(18) 0.37378(14) 0.18949(9) 0.0113(3) Uani 1 1 d .
C2 C 1.15531(19) 0.37913(16) 0.26968(10) 0.0154(4) Uani 1 1 d .
H2A H 1.195(2) 0.4252(17) 0.2344(10) 0.011(5) Uiso 1 1 d .
H2B H 1.203(2) 0.3150(17) 0.2651(10) 0.013(5) Uiso 1 1 d .
C3 C 1.15583(19) 0.42740(16) 0.34306(9) 0.0181(4) Uani 1 1 d .
H3A H 1.1911 0.3734 0.3769 0.022 Uiso 1 1 calc R
H3B H 1.2158 0.4932 0.3451 0.022 Uiso 1 1 calc R
C4 C 1.0031(2) 0.45637(16) 0.35822(10) 0.0168(4) Uani 1 1 d .
H4A H 0.9811 0.5313 0.3425 0.020 Uiso 1 1 calc R
H4B H 0.9826 0.4504 0.4083 0.020 Uiso 1 1 calc R
C5 C 0.91992(18) 0.37147(15) 0.31665(9) 0.0129(3) Uani 1 1 d .
H5A H 0.828(2) 0.3965(17) 0.3036(10) 0.015 Uiso 1 1 d .
C6 C 1.14812(18) 0.27285(16) 0.13675(9) 0.0145(4) Uani 1 1 d .
H6A H 1.1303 0.2172 0.1728 0.017 Uiso 1 1 calc R
H6B H 1.2389 0.3088 0.1466 0.017 Uiso 1 1 calc R
C7 C 1.1498(2) 0.22021(17) 0.06445(10) 0.0167(4) Uani 1 1 d .
H7A H 1.229(2) 0.2410(16) 0.0393(9) 0.013(5) Uiso 1 1 d .
H7B H 1.150(2) 0.1438(19) 0.0678(11) 0.016(5) Uiso 1 1 d .
C8 C 1.01550(19) 0.25980(16) 0.02891(10) 0.0163(4) Uani 1 1 d .
H8A H 1.0308 0.2690 -0.0214 0.020 Uiso 1 1 calc R
H8B H 0.9382 0.2071 0.0361 0.020 Uiso 1 1 calc R
C9 C 0.98118(19) 0.36944(16) 0.06295(9) 0.0131(4) Uani 1 1 d .
H9A H 0.880(2) 0.3824(17) 0.0660(11) 0.016 Uiso 1 1 d .
C10 C 0.90546(19) 0.26213(15) 0.35490(9) 0.0154(4) Uani 1 1 d .
H10A H 0.9983 0.2426 0.3755 0.019 Uiso 1 1 calc R
C11 C 0.7980(3) 0.27564(18) 0.41371(11) 0.0336(5) Uani 1 1 d .
H11A H 0.7879 0.2063 0.4385 0.050 Uiso 1 1 calc R
H11B H 0.7073 0.2971 0.3942 0.050 Uiso 1 1 calc R
H11C H 0.8305 0.3320 0.4458 0.050 Uiso 1 1 calc R
C12 C 0.8585(2) 0.16975(16) 0.30801(10) 0.0188(4) Uani 1 1 d .
H12A H 0.9264 0.1605 0.2704 0.028 Uiso 1 1 calc R
H12B H 0.7663 0.1870 0.2885 0.028 Uiso 1 1 calc R
H12C H 0.8524 0.1021 0.3348 0.028 Uiso 1 1 calc R
C13 C 1.04358(19) 0.47080(15) 0.02798(9) 0.0144(4) Uani 1 1 d .
H13A H 1.0222 0.5346 0.0584 0.017 Uiso 1 1 calc R
C14 C 0.9712(2) 0.49142(18) -0.04129(10) 0.0221(4) Uani 1 1 d .
H14A H 1.0118 0.5562 -0.0631 0.033 Uiso 1 1 calc R
H14B H 0.8707 0.5031 -0.0336 0.033 Uiso 1 1 calc R
H14C H 0.9845 0.4281 -0.0715 0.033 Uiso 1 1 calc R
C15 C 1.20270(19) 0.46794(16) 0.01789(10) 0.0171(4) Uani 1 1 d .
H15A H 1.2334 0.5355 -0.0046 0.026 Uiso 1 1 calc R
H15B H 1.2278 0.4054 -0.0111 0.026 Uiso 1 1 calc R
H15C H 1.2488 0.4611 0.0630 0.026 Uiso 1 1 calc R
C16 C 0.51443(18) 0.42776(17) 0.19784(10) 0.0176(4) Uani 1 1 d .
H16A H 0.4648 0.3568 0.2050 0.021 Uiso 1 1 calc R
C17 C 0.53235(19) 0.45486(16) 0.1290(1) 0.0174(4) Uani 1 1 d .
H17A H 0.4933 0.4007 0.0955 0.021 Uiso 1 1 calc R
C18 C 0.5343(2) 0.57170(18) 0.10324(11) 0.0254(5) Uani 1 1 d .
H18A H 0.4769 0.6174 0.1345 0.031 Uiso 1 1 calc R
H18B H 0.4913 0.5746 0.0567 0.031 Uiso 1 1 calc R
C19 C 0.6825(2) 0.61854(17) 0.09954(11) 0.0239(4) Uani 1 1 d .
H19A H 0.7226 0.6019 0.0535 0.029 Uiso 1 1 calc R
H19B H 0.6772 0.6989 0.1041 0.029 Uiso 1 1 calc R
C20 C 0.77959(18) 0.57465(13) 0.15461(9) 0.0142(3) Uani 1 1 d .
H20A H 0.8808 0.5904 0.1455 0.017 Uiso 1 1 calc R
C21 C 0.7476(2) 0.56267(13) 0.22526(8) 0.0135(3) Uani 1 1 d .
H21A H 0.8303 0.5711 0.2566 0.016 Uiso 1 1 calc R
C22 C 0.60864(19) 0.59711(18) 0.25784(10) 0.0211(4) Uani 1 1 d .
H22A H 0.5711 0.6606 0.2322 0.025 Uiso 1 1 calc R
H22B H 0.6258 0.6204 0.3061 0.025 Uiso 1 1 calc R
C23 C 0.4991(2) 0.50607(18) 0.25766(11) 0.0244(5) Uani 1 1 d .
H23A H 0.5064 0.4647 0.3015 0.029 Uiso 1 1 calc R
H23B H 0.4045 0.5392 0.2559 0.029 Uiso 1 1 calc R

loop_
_atom_site_aniso_label
_atom_site_aniso_U_11
_atom_site_aniso_U_22
_atom_site_aniso_U_33
_atom_site_aniso_U_23
_atom_site_aniso_U_13
_atom_site_aniso_U_12
Rh1 0.00874(5) 0.01039(6) 0.01009(6) -0.00135(5) 0.00005(5) -0.00037(5)
Cl1 0.0174(2) 0.01206(19) 0.01572(19) -0.00211(16) -0.00140(15) -0.00244(16)
N1 0.0089(6) 0.0137(8) 0.0120(7) 0.0004(6) 0.0012(5) -0.0001(6)
N2 0.0112(7) 0.0131(7) 0.0098(7) -0.0010(6) 0.0001(6) 0.0020(6)
C1 0.0123(7) 0.0095(8) 0.0122(9) -0.0005(6) 0.0006(6) -0.0028(6)
C2 0.0118(8) 0.0182(10) 0.0161(9) 0.0004(7) -0.0020(7) -0.0003(7)
C3 0.0199(8) 0.019(1) 0.0155(9) -0.0031(7) -0.0051(7) -0.0021(8)
C4 0.0233(9) 0.0152(9) 0.0120(9) -0.0025(7) -0.0020(7) 0.0006(8)
C5 0.0160(8) 0.0129(9) 0.0098(8) 0.0004(7) 0.0013(7) 0.0017(6)
C6 0.0134(8) 0.0135(9) 0.0167(9) 0.0000(7) 0.0016(7) 0.0036(7)
C7 0.0177(9) 0.0141(10) 0.0183(9) -0.0023(8) 0.0060(7) 0.0005(8)
C8 0.0173(8) 0.0164(9) 0.0153(8) -0.0043(7) 0.0025(7) -0.0032(7)
C9 0.0132(8) 0.0172(9) 0.0089(8) -0.0022(7) -0.0007(7) -0.0002(7)
C10 0.0198(8) 0.0138(9) 0.0127(8) 0.0020(7) 0.0013(7) 0.0025(7)
C11 0.0539(14) 0.0235(11) 0.0234(10) 0.0024(9) 0.0209(10) -0.0019(11)
C12 0.0249(9) 0.0165(10) 0.0149(9) 0.0023(7) -0.0010(7) -0.0033(8)
C13 0.0176(8) 0.0157(9) 0.0098(8) -0.0004(7) 0.0006(7) 0.0016(7)
C14 0.0244(10) 0.0262(11) 0.0157(10) 0.0048(8) -0.0010(8) 0.0022(9)
C15 0.0174(9) 0.0175(9) 0.0165(9) 0.0016(7) 0.0023(7) -0.0011(7)
C16 0.0088(7) 0.0212(11) 0.0228(9) -0.0047(8) 0.0007(6) -0.0037(7)
C17 0.0105(8) 0.0179(9) 0.0239(10) -0.0026(8) -0.0067(7) 0.0000(7)
C18 0.0235(9) 0.0257(12) 0.027(1) 0.0059(9) -0.0095(8) -0.0005(9)
C19 0.0273(10) 0.0221(11) 0.0222(10) 0.0073(8) -0.0044(8) -0.0007(8)
C20 0.0139(7) 0.0106(8) 0.0182(8) 0.0001(6) 0.0009(6) -0.0008(7)
C21 0.0133(7) 0.0101(7) 0.0171(8) -0.0026(6) -0.0010(7) -0.0016(7)
C22 0.0188(8) 0.0205(10) 0.024(1) -0.0077(9) 0.0077(7) -0.0032(9)
C23 0.0166(9) 0.0282(12) 0.0282(11) -0.0098(9) 0.0068(8) -0.0012(9)

loop_
_atom_type_symbol
_atom_type_description
_atom_type_scat_dispersion_real
_atom_type_scat_dispersion_imag
_atom_type_scat_source
C C 0.0033 0.0016 'International Tables Vol C Tables 4.2.6.8 and 6.1.1.4'
H H 0.0000 0.0000 'International Tables Vol C Tables 4.2.6.8 and 6.1.1.4'
N N 0.0061 0.0033 'International Tables Vol C Tables 4.2.6.8 and 6.1.1.4'
Cl Cl 0.1484 0.1585 'International Tables Vol C Tables 4.2.6.8 and 6.1.1.4'
Rh Rh -1.1178 0.9187 'International Tables Vol C Tables 4.2.6.8 and 6.1.1.4'

loop_
_geom_angle_atom_site_label_1
_geom_angle_atom_site_label_2
_geom_angle_atom_site_label_3
_geom_angle
C1 Rh1 C20 92.82(7)
C1 Rh1 C21 94.68(7)
C20 Rh1 C21 38.96(6)
C1 Rh1 C16 158.92(7)
C20 Rh1 C16 97.01(7)
C21 Rh1 C16 81.65(7)
C1 Rh1 C17 164.55(7)
C20 Rh1 C17 81.53(7)
C21 Rh1 C17 89.93(7)
C16 Rh1 C17 36.48(7)
C1 Rh1 Cl1 88.40(5)
C20 Rh1 Cl1 155.43(5)
C21 Rh1 Cl1 165.26(5)
C16 Rh1 Cl1 90.29(5)
C17 Rh1 Cl1 90.87(5)
C1 Rh1 H9A 64.6(5)
C20 Rh1 H9A 82.8(5)
C21 Rh1 H9A 118.7(5)
C16 Rh1 H9A 135.1(5)
C17 Rh1 H9A 100.3(5)
Cl1 Rh1 H9A 75.6(5)
C1 Rh1 H5A 62.7(5)
C20 Rh1 H5A 99.8(5)
C21 Rh1 H5A 66.5(5)
C16 Rh1 H5A 97.2(5)
C17 Rh1 H5A 132.3(5)
Cl1 Rh1 H5A 102.6(5)
H9A Rh1 H5A 127.3(7)
C1 N1 C5 122.09(15)
C1 N1 C2 125.50(15)
C5 N1 C2 109.44(14)
C1 N2 C6 123.15(15)
C1 N2 C9 120.40(14)
C6 N2 C9 110.45(14)
N1 C1 N2 116.33(15)
N1 C1 Rh1 122.88(12)
N2 C1 Rh1 120.71(12)
N1 C2 C3 104.90(14)
N1 C2 H2A 107.6(12)
C3 C2 H2A 115.2(12)
N1 C2 H2B 110.5(13)
C3 C2 H2B 114.7(13)
H2A C2 H2B 103.7(17)
C4 C3 C2 105.27(14)
C4 C3 H3A 110.7
C2 C3 H3A 110.7
C4 C3 H3B 110.7
C2 C3 H3B 110.7
H3A C3 H3B 108.8
C3 C4 C5 103.58(15)
C3 C4 H4A 111.0
C5 C4 H4A 111.0
C3 C4 H4B 111.0
C5 C4 H4B 111.0
H4A C4 H4B 109.0
N1 C5 C4 101.70(14)
N1 C5 C10 113.02(14)
C4 C5 C10 112.68(15)
N1 C5 H5A 107.5(12)
C4 C5 H5A 113.1(13)
C10 C5 H5A 108.7(12)
N2 C6 C7 105.59(14)
N2 C6 H6A 110.6
C7 C6 H6A 110.6
N2 C6 H6B 110.6
C7 C6 H6B 110.6
H6A C6 H6B 108.8
C8 C7 C6 105.39(15)
C8 C7 H7A 111.0(12)
C6 C7 H7A 111.5(11)
C8 C7 H7B 110.3(14)
C6 C7 H7B 110.8(13)
H7A C7 H7B 107.9(18)
C9 C8 C7 105.30(15)
C9 C8 H8A 110.7
C7 C8 H8A 110.7
C9 C8 H8B 110.7
C7 C8 H8B 110.7
H8A C8 H8B 108.8
N2 C9 C8 102.86(15)
N2 C9 C13 112.59(14)
C8 C9 C13 116.00(15)
N2 C9 H9A 106.9(12)
C8 C9 H9A 112.2(13)
C13 C9 H9A 106.1(12)
C12 C10 C5 112.93(15)
C12 C10 C11 108.95(17)
C5 C10 C11 108.74(16)
C12 C10 H10A 108.7
C5 C10 H10A 108.7
C11 C10 H10A 108.7
C10 C11 H11A 109.5
C10 C11 H11B 109.5
H11A C11 H11B 109.5
C10 C11 H11C 109.5
H11A C11 H11C 109.5
H11B C11 H11C 109.5
C10 C12 H12A 109.5
C10 C12 H12B 109.5
H12A C12 H12B 109.5
C10 C12 H12C 109.5
H12A C12 H12C 109.5
H12B C12 H12C 109.5
C14 C13 C15 109.89(15)
C14 C13 C9 110.16(15)
C15 C13 C9 114.97(16)
C14 C13 H13A 107.1
C15 C13 H13A 107.1
C9 C13 H13A 107.1
C13 C14 H14A 109.5
C13 C14 H14B 109.5
H14A C14 H14B 109.5
C13 C14 H14C 109.5
H14A C14 H14C 109.5
H14B C14 H14C 109.5
C13 C15 H15A 109.5
C13 C15 H15B 109.5
H15A C15 H15B 109.5
C13 C15 H15C 109.5
H15A C15 H15C 109.5
H15B C15 H15C 109.5
C17 C16 C23 126.6(2)
C17 C16 Rh1 72.85(11)
C23 C16 Rh1 108.52(12)
C17 C16 H16A 113.6
C23 C16 H16A 113.6
Rh1 C16 H16A 113.6
C16 C17 C18 123.01(19)
C16 C17 Rh1 70.67(11)
C18 C17 Rh1 110.80(12)
C16 C17 H17A 114.8
C18 C17 H17A 114.8
Rh1 C17 H17A 114.8
C17 C18 C19 112.46(17)
C17 C18 H18A 109.1
C19 C18 H18A 109.1
C17 C18 H18B 109.1
C19 C18 H18B 109.1
H18A C18 H18B 107.8
C20 C19 C18 113.61(16)
C20 C19 H19A 108.8
C18 C19 H19A 108.8
C20 C19 H19B 108.8
C18 C19 H19B 108.8
H19A C19 H19B 107.7
C21 C20 C19 126.05(16)
C21 C20 Rh1 71.44(9)
C19 C20 Rh1 110.91(12)
C21 C20 H20A 113.6
C19 C20 H20A 113.6
Rh1 C20 H20A 113.6
C20 C21 C22 124.04(16)
C20 C21 Rh1 69.60(9)
C22 C21 Rh1 113.54(12)
C20 C21 H21A 114.0
C22 C21 H21A 114.0
Rh1 C21 H21A 114.0
C21 C22 C23 112.99(16)
C21 C22 H22A 109.0
C23 C22 H22A 109.0
C21 C22 H22B 109.0
C23 C22 H22B 109.0
H22A C22 H22B 107.8
C16 C23 C22 113.54(16)
C16 C23 H23A 108.9
C22 C23 H23A 108.9
C16 C23 H23B 108.9
C22 C23 H23B 108.9
H23A C23 H23B 107.7

loop_
_geom_bond_atom_site_label_1
_geom_bond_atom_site_label_2
_geom_bond_distance
Rh1 C1 2.0595(17)
Rh1 C20 2.0980(17)
Rh1 C21 2.1220(16)
Rh1 C16 2.1942(18)
Rh1 C17 2.2218(18)
Rh1 Cl1 2.3840(5)
Rh1 H9A 2.51(2)
Rh1 H5A 2.65(2)
N1 C1 1.345(2)
N1 C5 1.479(2)
N1 C2 1.490(2)
N2 C1 1.356(2)
N2 C6 1.487(2)
N2 C9 1.488(2)
C2 C3 1.537(3)
C2 H2A 0.96(2)
C2 H2B 0.91(2)
C3 C4 1.528(3)
C3 H3A 0.9900
C3 H3B 0.9900
C4 C5 1.536(3)
C4 H4A 0.9900
C4 H4B 0.9900
C5 C10 1.537(3)
C5 H5A 0.97(2)
C6 C7 1.540(3)
C6 H6A 0.9900
C6 H6B 0.9900
C7 C8 1.533(3)
C7 H7A 0.94(2)
C7 H7B 0.94(2)
C8 C9 1.532(3)
C8 H8A 0.9900
C8 H8B 0.9900
C9 C13 1.535(3)
C9 H9A 0.98(2)
C10 C12 1.518(3)
C10 C11 1.540(3)
C10 H10A 1.0000
C11 H11A 0.9800
C11 H11B 0.9800
C11 H11C 0.9800
C12 H12A 0.9800
C12 H12B 0.9800
C12 H12C 0.9800
C13 C14 1.528(3)
C13 C15 1.531(2)
C13 H13A 1.0000
C14 H14A 0.9800
C14 H14B 0.9800
C14 H14C 0.9800
C15 H15A 0.9800
C15 H15B 0.9800
C15 H15C 0.9800
C16 C17 1.382(3)
C16 C23 1.510(3)
C16 H16A 1.0000
C17 C18 1.517(3)
C17 H17A 1.0000
C18 C19 1.527(3)
C18 H18A 0.9900
C18 H18B 0.9900
C19 C20 1.511(3)
C19 H19A 0.9900
C19 H19B 0.9900
C20 C21 1.407(2)
C20 H20A 1.0000
C21 C22 1.527(2)
C21 H21A 1.0000
C22 C23 1.529(3)
C22 H22A 0.9900
C22 H22B 0.9900
C23 H23A 0.9900
C23 H23B 0.9900

loop_
_geom_torsion_atom_site_label_1
_geom_torsion_atom_site_label_2
_geom_torsion_atom_site_label_3
_geom_torsion_atom_site_label_4
_geom_torsion
C5 N1 C1 N2 -174.04(15)
C2 N1 C1 N2 27.6(3)
C5 N1 C1 Rh1 2.8(2)
C2 N1 C1 Rh1 -155.57(14)
C6 N2 C1 N1 33.0(2)
C9 N2 C1 N1 -176.92(15)
C6 N2 C1 Rh1 -143.99(14)
C9 N2 C1 Rh1 6.1(2)
C20 Rh1 C1 N1 100.70(15)
C21 Rh1 C1 N1 61.70(15)
C16 Rh1 C1 N1 -17.2(3)
C17 Rh1 C1 N1 168.7(2)
Cl1 Rh1 C1 N1 -103.86(14)
H9A Rh1 C1 N1 -178.6(6)
H5A Rh1 C1 N1 1.2(5)
C20 Rh1 C1 N2 -82.56(14)
C21 Rh1 C1 N2 -121.56(14)
C16 Rh1 C1 N2 159.54(17)
C17 Rh1 C1 N2 -14.6(4)
Cl1 Rh1 C1 N2 72.88(14)
H9A Rh1 C1 N2 -1.9(5)
H5A Rh1 C1 N2 177.9(5)
C1 N1 C2 C3 146.10(17)
C5 N1 C2 C3 -14.58(19)
N1 C2 C3 C4 -10.5(2)
C2 C3 C4 C5 30.58(19)
C1 N1 C5 C4 -128.12(17)
C2 N1 C5 C4 33.35(18)
C1 N1 C5 C10 110.83(18)
C2 N1 C5 C10 -87.70(18)
C3 C4 C5 N1 -38.68(17)
C3 C4 C5 C10 82.61(18)
C1 N2 C6 C7 142.39(16)
C9 N2 C6 C7 -10.32(19)
N2 C6 C7 C8 -10.54(19)
C6 C7 C8 C9 26.81(19)
C1 N2 C9 C8 -126.84(16)
C6 N2 C9 C8 26.72(18)
C1 N2 C9 C13 107.57(18)
C6 N2 C9 C13 -98.87(17)
C7 C8 C9 N2 -32.43(17)
C7 C8 C9 C13 90.92(18)
N1 C5 C10 C12 -50.2(2)
C4 C5 C10 C12 -164.83(16)
N1 C5 C10 C11 -171.28(16)
C4 C5 C10 C11 74.1(2)
N2 C9 C13 C14 -171.70(15)
C8 C9 C13 C14 70.2(2)
N2 C9 C13 C15 63.5(2)
C8 C9 C13 C15 -54.6(2)
C1 Rh1 C16 C17 -177.38(18)
C20 Rh1 C16 C17 65.41(12)
C21 Rh1 C16 C17 101.32(12)
Cl1 Rh1 C16 C17 -91.07(11)
H9A Rh1 C16 C17 -21.4(7)
H5A Rh1 C16 C17 166.2(5)
C1 Rh1 C16 C23 58.9(3)
C20 Rh1 C16 C23 -58.30(15)
C21 Rh1 C16 C23 -22.39(14)
C17 Rh1 C16 C23 -123.7(2)
Cl1 Rh1 C16 C23 145.22(14)
H9A Rh1 C16 C23 -145.1(7)
H5A Rh1 C16 C23 42.5(5)
C23 C16 C17 C18 -2.1(3)
Rh1 C16 C17 C18 -102.77(18)
C23 C16 C17 Rh1 100.65(18)
C1 Rh1 C17 C16 176.5(2)
C20 Rh1 C17 C16 -114.15(13)
C21 Rh1 C17 C16 -75.97(12)
Cl1 Rh1 C17 C16 89.31(11)
H9A Rh1 C17 C16 164.8(5)
H5A Rh1 C17 C16 -18.6(6)
C1 Rh1 C17 C18 -64.6(3)
C20 Rh1 C17 C18 4.82(14)
C21 Rh1 C17 C18 43.00(15)
C16 Rh1 C17 C18 119.0(2)
Cl1 Rh1 C17 C18 -151.72(14)
H9A Rh1 C17 C18 -76.2(5)
H5A Rh1 C17 C18 100.3(6)
C16 C17 C18 C19 93.1(2)
Rh1 C17 C18 C19 13.2(2)
C17 C18 C19 C20 -32.6(3)
C18 C19 C20 C21 -45.3(3)
C18 C19 C20 Rh1 36.5(2)
C1 Rh1 C20 C21 -93.96(11)
C16 Rh1 C20 C21 67.36(11)
C17 Rh1 C20 C21 100.50(11)
Cl1 Rh1 C20 C21 173.7(1)
H9A Rh1 C20 C21 -158.0(5)
H5A Rh1 C20 C21 -31.2(5)
C1 Rh1 C20 C19 143.62(13)
C21 Rh1 C20 C19 -122.43(18)
C16 Rh1 C20 C19 -55.06(14)
C17 Rh1 C20 C19 -21.93(13)
Cl1 Rh1 C20 C19 51.28(19)
H9A Rh1 C20 C19 79.6(5)
H5A Rh1 C20 C19 -153.6(5)
C19 C20 C21 C22 -2.5(3)
Rh1 C20 C21 C22 -105.25(16)
C19 C20 C21 Rh1 102.79(17)
C1 Rh1 C21 C20 88.70(11)
C16 Rh1 C21 C20 -112.20(11)
C17 Rh1 C21 C20 -76.54(11)
Cl1 Rh1 C21 C20 -169.68(16)
H9A Rh1 C21 C20 25.1(6)
H5A Rh1 C21 C20 146.2(5)
C1 Rh1 C21 C22 -152.00(13)
C20 Rh1 C21 C22 119.30(18)
C16 Rh1 C21 C22 7.10(13)
C17 Rh1 C21 C22 42.76(14)
Cl1 Rh1 C21 C22 -50.4(3)
H9A Rh1 C21 C22 144.4(6)
H5A Rh1 C21 C22 -94.5(5)
C20 C21 C22 C23 90.3(2)
Rh1 C21 C22 C23 9.7(2)
C17 C16 C23 C22 -47.6(3)
Rh1 C16 C23 C22 34.4(2)
C21 C22 C23 C16 -29.9(3)
